data_4113130
loop_
_publ_author_name
'Masaharu Nakamura'
'Takuji Hatakeyama'
'Kenji Hara'
'Hiroki Fukudome'
'Eiichi Nakamura'

_publ_contact_author 'NAKAMURA, Eiichi'
_publ_contact_author_email nakamura@chem.chem.s.u-tokyo.ac.jp
_publ_section_title
;
 Sequential Coupling of Zincated Hydrazone, Alkenylboronate, and
 Electrophile That Creates Several Contiguous Stereogenic Centers
;
_journal_name_full 'Journal of the American Chemical Society'
_journal_page_first 14344
_journal_page_last 14345
_journal_paper_doi 10.1021/ja044878s
_journal_volume 126
_journal_year 2004
_chemical_compound_source 'synthesis as described'
_chemical_formula_moiety 'C26 H46 B1 N2 O3'
_chemical_formula_sum 'C26 H47 B N2 O3'
_chemical_formula_weight 446.47
_chemical_name_systematic
;
 ?
;
_space_group_IT_number 14
_symmetry_cell_setting monoclinic
_symmetry_Int_Tables_number 14
_symmetry_space_group_name_Hall '-P 2ybc'
_symmetry_space_group_name_H-M 'P 1 21/c 1'
_atom_sites_solution_hydrogens geom
_atom_sites_solution_primary direct
_atom_sites_solution_secondary difmap
_audit_creation_date 2004-04-17T17:43:42-00:00
_cell_angle_alpha 90
_cell_angle_beta 95.800(4)
_cell_angle_gamma 90
_cell_formula_units_Z 4
_cell_length_a 6.8910(4)
_cell_length_b 16.6140(12)
_cell_length_c 24.7560(17)
_cell_measurement_reflns_used 0
_cell_measurement_temperature 293(2)
_cell_measurement_theta_max 0
_cell_measurement_theta_min 0
_cell_measurement_wavelength 0.71073
_cell_volume 2819.7(3)
_computing_molecular_graphics 'Ortep-3 for Windows (Farrugia, 1997)'
_computing_structure_refinement 'SHELXL-97 (Sheldrick, 1997)'
_computing_structure_solution 'SHELXS-97 (Sheldrick, 1997)'
_diffrn_ambient_temperature 293(2)
_diffrn_measured_fraction_theta_full 0.965
_diffrn_measured_fraction_theta_max 0.965
_diffrn_radiation_monochromator graphite
_diffrn_radiation_probe x-ray
_diffrn_radiation_type MoK\a
_diffrn_radiation_wavelength 0.71073
_diffrn_reflns_av_unetI/netI 0.0171
_diffrn_reflns_limit_h_max 8
_diffrn_reflns_limit_h_min 0
_diffrn_reflns_limit_k_max 20
_diffrn_reflns_limit_k_min 0
_diffrn_reflns_limit_l_max 29
_diffrn_reflns_limit_l_min -30
_diffrn_reflns_number 5129
_diffrn_reflns_theta_full 25.6
_diffrn_reflns_theta_max 25.6
_diffrn_reflns_theta_min 2.06
_exptl_absorpt_coefficient_mu 0.067
_exptl_absorpt_correction_type none
_exptl_crystal_colour colorless
_exptl_crystal_density_diffrn 1.052
_exptl_crystal_description prism
_exptl_crystal_F_000 984
_exptl_crystal_size_max 0.8
_exptl_crystal_size_mid 0.4
_exptl_crystal_size_min 0.35
_refine_diff_density_max 0.553
_refine_diff_density_min -0.362
_refine_diff_density_rms 0.11
_refine_ls_extinction_coef 0.050(6)
_refine_ls_extinction_expression Fc^*^=kFc[1+0.001xFc^2^\l^3^/sin(2\q)]^-1/4^
_refine_ls_extinction_method SHELXL
_refine_ls_goodness_of_fit_ref 1.052
_refine_ls_hydrogen_treatment mixed
_refine_ls_matrix_type full
_refine_ls_number_parameters 406
_refine_ls_number_reflns 5129
_refine_ls_number_restraints 0
_refine_ls_restrained_S_all 1.052
_refine_ls_R_factor_all 0.0939
_refine_ls_R_factor_gt 0.0762
_refine_ls_shift/su_max 0.002
_refine_ls_shift/su_mean 0
_refine_ls_structure_factor_coef Fsqd
_refine_ls_weighting_details 'calc w=1/[\s^2^(Fo^2^)+(0.1556P)^2^+0.5189P] where P=(Fo^2^+2Fc^2^)/3'
_refine_ls_weighting_scheme calc
_refine_ls_wR_factor_gt 0.2186
_refine_ls_wR_factor_ref 0.2461
_reflns_number_gt 3957
_reflns_number_total 5129
_reflns_threshold_expression >2sigma(I)
_cod_data_source_file ja044878ssi20040825_120112.cif
_cod_data_source_block TH14add
_cod_original_sg_symbol_H-M 'P 21/c'
_cod_database_code 4113130

loop_
_symmetry_equiv_pos_as_xyz
'x, y, z'
'-x, y+1/2, -z+1/2'
'-x, -y, -z'
'x, -y-1/2, z-1/2'

loop_
_atom_site_label
_atom_site_type_symbol
_atom_site_fract_x
_atom_site_fract_y
_atom_site_fract_z
_atom_site_U_iso_or_equiv
_atom_site_adp_type
_atom_site_occupancy
_atom_site_symmetry_multiplicity
_atom_site_calc_flag
_atom_site_refinement_flags
B B 0.6692(3) 0.26190(13) 0.43572(9) 0.0549(5) Uani 1 1 d .
N1 N 0.5023(4) 0.34251(13) 0.23170(8) 0.0834(7) Uani 1 1 d .
N2 N 0.4587(5) 0.39155(14) 0.18288(9) 0.0980(8) Uani 1 1 d .
O1 O 0.8646(2) 0.25706(11) 0.44805(7) 0.0766(5) Uani 1 1 d .
O2 O 0.5844(2) 0.30927(10) 0.47166(7) 0.0727(5) Uani 1 1 d .
O3 O 0.2799(3) 0.05640(13) 0.52092(8) 0.0963(6) Uani 1 1 d .
C1 C 0.6044(3) 0.37592(13) 0.27083(8) 0.0618(5) Uani 1 1 d .
C2 C 0.6617(3) 0.32065(13) 0.31889(9) 0.0608(5) Uani 1 1 d .
C3 C 0.4866(3) 0.27659(13) 0.33928(9) 0.0609(5) Uani 1 1 d .
C4 C 0.5510(3) 0.21777(12) 0.38687(8) 0.0559(5) Uani 1 1 d .
C5 C 0.6747(3) 0.46257(13) 0.27246(9) 0.0634(6) Uani 1 1 d .
C6 C 0.5595(5) 0.51431(17) 0.30769(16) 0.0910(8) Uani 1 1 d .
C7 C 0.6214(6) 0.60329(19) 0.3058(2) 0.1133(12) Uani 1 1 d .
C8 C 0.8367(7) 0.6117(2) 0.32263(18) 0.1137(12) Uani 1 1 d .
C9 C 0.9539(5) 0.56023(19) 0.28838(16) 0.0959(9) Uani 1 1 d .
C10 C 0.8909(4) 0.47183(18) 0.28978(15) 0.0847(8) Uani 1 1 d .
C11 C 0.5134(9) 0.3446(4) 0.13946(15) 0.158(2) Uani 1 1 d .
H11A H 0.6523 0.3375 0.1433 0.237 Uiso 1 1 calc R
H11B H 0.4743 0.3714 0.1058 0.237 Uiso 1 1 calc R
H11C H 0.4507 0.293 0.1397 0.237 Uiso 1 1 calc R
C12 C 0.2557(9) 0.4012(5) 0.17538(19) 0.236(5) Uani 1 1 d .
H12A H 0.2141 0.4332 0.2044 0.354 Uiso 1 1 calc R
H12B H 0.194 0.3494 0.1753 0.354 Uiso 1 1 calc R
H12C H 0.2198 0.4275 0.1413 0.354 Uiso 1 1 calc R
C13 C 0.8172(4) 0.26240(19) 0.30204(13) 0.0812(8) Uani 1 1 d .
C14 C 0.3340(4) 0.33697(17) 0.35499(12) 0.0761(7) Uani 1 1 d .
C15 C 0.9142(3) 0.29577(18) 0.50056(11) 0.0805(8) Uani 1 1 d .
C16 C 1.1050(5) 0.3363(4) 0.50128(19) 0.156(2) Uani 1 1 d .
H16A H 1.2044 0.297 0.4969 0.233 Uiso 1 1 calc R
H16B H 1.1341 0.3636 0.5353 0.233 Uiso 1 1 calc R
H16C H 1.1008 0.3745 0.4721 0.233 Uiso 1 1 calc R
C17 C 0.9255(8) 0.2269(3) 0.54305(15) 0.1412(18) Uani 1 1 d .
H17A H 0.8007 0.2009 0.5422 0.212 Uiso 1 1 calc R
H17B H 0.9607 0.2487 0.5786 0.212 Uiso 1 1 calc R
H17C H 1.0219 0.1884 0.5347 0.212 Uiso 1 1 calc R
C18 C 0.7364(4) 0.34804(16) 0.50699(11) 0.0763(7) Uani 1 1 d .
C19 C 0.7554(8) 0.4322(2) 0.4811(2) 0.1433(17) Uani 1 1 d .
H19A H 0.7985 0.4264 0.4457 0.215 Uiso 1 1 calc R
H19B H 0.8485 0.4638 0.5036 0.215 Uiso 1 1 calc R
H19C H 0.631 0.4587 0.4782 0.215 Uiso 1 1 calc R
C20 C 0.6706(6) 0.3603(3) 0.56126(15) 0.1245(14) Uani 1 1 d .
H20A H 0.5579 0.3946 0.5583 0.187 Uiso 1 1 calc R
H20B H 0.7733 0.3849 0.5847 0.187 Uiso 1 1 calc R
H20C H 0.6378 0.3092 0.5761 0.187 Uiso 1 1 calc R
C21 C 0.3808(3) 0.16906(12) 0.40664(8) 0.0583(5) Uani 1 1 d .
C22 C 0.4570(4) 0.11273(18) 0.45294(12) 0.0769(7) Uani 1 1 d .
C23 C 0.3012(4) 0.06151(14) 0.47308(10) 0.0727(6) Uani 1 1 d .
C24 C 0.1719(5) 0.01783(18) 0.43036(12) 0.0875(8) Uani 1 1 d .
C25 C 0.0994(5) 0.0748(2) 0.38429(13) 0.0878(9) Uani 1 1 d .
C26 C 0.2654(4) 0.12069(16) 0.36258(10) 0.0715(6) Uani 1 1 d .
H2 H 0.718(4) 0.3545(15) 0.3497(10) 0.071(7) Uiso 1 1 d .
H3 H 0.431(3) 0.2440(14) 0.3072(10) 0.065(6) Uiso 1 1 d .
H4 H 0.649(4) 0.1789(16) 0.3728(10) 0.074(7) Uiso 1 1 d .
H5 H 0.647(4) 0.4827(18) 0.2374(13) 0.089(8) Uiso 1 1 d .
H6A H 0.414(5) 0.508(2) 0.2941(14) 0.110(10) Uiso 1 1 d .
H6B H 0.594(5) 0.491(2) 0.3480(14) 0.102(10) Uiso 1 1 d .
H7A H 0.540(6) 0.637(3) 0.3306(16) 0.132(12) Uiso 1 1 d .
H7B H 0.586(5) 0.620(2) 0.2661(17) 0.126(13) Uiso 1 1 d .
H8A H 0.884(6) 0.668(3) 0.3194(16) 0.131(13) Uiso 1 1 d .
H8B H 0.845(5) 0.591(2) 0.3607(16) 0.119(12) Uiso 1 1 d .
H9A H 0.936(5) 0.581(2) 0.2505(15) 0.115(11) Uiso 1 1 d .
H9B H 1.096(6) 0.566(2) 0.3022(15) 0.121(12) Uiso 1 1 d .
H10A H 0.940(5) 0.448(2) 0.3288(15) 0.105(10) Uiso 1 1 d .
H10B H 0.964(6) 0.435(3) 0.2704(17) 0.137(14) Uiso 1 1 d .
H13A H 0.748(5) 0.223(2) 0.2784(14) 0.100(10) Uiso 1 1 d .
H13B H 0.877(4) 0.2311(18) 0.3334(13) 0.090(8) Uiso 1 1 d .
H13C H 0.919(5) 0.287(2) 0.2826(14) 0.107(10) Uiso 1 1 d .
H21 H 0.290(4) 0.2058(16) 0.4199(10) 0.072(7) Uiso 1 1 d .
H22A H 0.554(5) 0.084(2) 0.4405(14) 0.106(11) Uiso 1 1 d .
H22B H 0.525(5) 0.1394(19) 0.4828(13) 0.097(9) Uiso 1 1 d .
H24A H 0.291(4) 0.3714(19) 0.3277(13) 0.095(9) Uiso 1 1 d .
H24A H 0.269(6) -0.025(2) 0.4130(15) 0.121(11) Uiso 1 1 d .
H24B H 0.073(6) -0.012(3) 0.4487(17) 0.138(13) Uiso 1 1 d .
H24B H 0.387(4) 0.3735(19) 0.3881(13) 0.097(9) Uiso 1 1 d .
H24C H 0.214(4) 0.3069(16) 0.3701(11) 0.080(7) Uiso 1 1 d .
H25A H 0.036(5) 0.049(2) 0.3569(16) 0.119(12) Uiso 1 1 d .
H25B H 0.003(7) 0.118(3) 0.4010(19) 0.156(16) Uiso 1 1 d .
H26A H 0.353(4) 0.0844(17) 0.3494(11) 0.077(8) Uiso 1 1 d .
H26B H 0.209(4) 0.1568(19) 0.3330(13) 0.094(9) Uiso 1 1 d .

loop_
_atom_site_aniso_label
_atom_site_aniso_U_11
_atom_site_aniso_U_22
_atom_site_aniso_U_33
_atom_site_aniso_U_23
_atom_site_aniso_U_13
_atom_site_aniso_U_12
B 0.0574(11) 0.0529(11) 0.0536(12) 0.0064(9) 0.0010(10) -0.0038(9)
N1 0.1199(18) 0.0682(12) 0.0570(11) 0.0106(9) -0.0165(11) -0.0053(11)
N2 0.149(2) 0.0747(14) 0.0615(13) 0.0126(10) -0.0299(14) -0.0049(14)
O1 0.0574(8) 0.1000(12) 0.0703(10) -0.0271(8) -0.0034(7) 0.0037(8)
O2 0.0573(8) 0.0848(11) 0.0747(10) -0.0163(8) 0.0006(7) -0.0020(7)
O3 0.1167(16) 0.1024(14) 0.0698(12) 0.0183(10) 0.0100(10) -0.0197(11)
C1 0.0715(12) 0.0607(12) 0.0526(11) 0.0064(9) 0.0033(9) 0.0036(9)
C2 0.0659(12) 0.0623(12) 0.0532(11) 0.0111(9) 0.0005(9) -0.0012(9)
C3 0.0629(12) 0.0621(12) 0.0554(11) 0.0107(9) -0.0053(9) -0.0026(9)
C4 0.0605(11) 0.0535(10) 0.0521(10) 0.0075(8) -0.0015(9) -0.0040(8)
C5 0.0760(13) 0.0602(12) 0.0534(11) 0.0100(9) 0.0037(10) 0.0029(9)
C6 0.098(2) 0.0666(15) 0.113(2) -0.0002(15) 0.0340(18) 0.0065(13)
C7 0.135(3) 0.0666(17) 0.146(4) -0.0121(19) 0.049(3) 0.0040(17)
C8 0.153(4) 0.085(2) 0.103(3) -0.0142(19) 0.009(2) -0.028(2)
C9 0.093(2) 0.0851(19) 0.108(2) 0.0127(17) 0.0015(18) -0.0203(15)
C10 0.0759(15) 0.0745(16) 0.103(2) 0.0113(15) 0.0084(15) -0.0021(12)
C11 0.204(5) 0.203(5) 0.071(2) 0.042(3) 0.039(3) 0.057(4)
C12 0.194(5) 0.409(11) 0.109(3) 0.105(5) 0.035(3) 0.182(7)
C13 0.0773(16) 0.0813(17) 0.0865(18) 0.0234(15) 0.0157(14) 0.0135(13)
C14 0.0657(14) 0.0784(16) 0.0838(17) 0.0255(14) 0.0059(13) 0.0091(11)
C15 0.0605(13) 0.1020(19) 0.0756(15) -0.0297(13) -0.0094(11) 0.0023(12)
C16 0.0706(17) 0.253(6) 0.146(3) -0.109(4) 0.023(2) -0.049(3)
C17 0.200(5) 0.122(3) 0.089(2) -0.006(2) -0.048(3) 0.041(3)
C18 0.0684(13) 0.0857(16) 0.0743(15) -0.0224(12) 0.0042(11) -0.0141(11)
C19 0.174(4) 0.0699(19) 0.181(4) -0.004(2) -0.009(3) -0.019(2)
C20 0.104(2) 0.171(4) 0.099(2) -0.054(2) 0.0129(19) 0.004(2)
C21 0.0631(12) 0.0545(11) 0.0557(11) 0.0037(8) -0.0012(9) -0.0076(9)
C22 0.0814(16) 0.0759(16) 0.0700(15) 0.0226(12) -0.0093(13) -0.0168(13)
C23 0.0853(15) 0.0595(12) 0.0724(15) 0.0145(10) 0.0042(12) -0.0058(11)
C24 0.106(2) 0.0718(16) 0.0850(18) 0.0026(13) 0.0115(16) -0.0294(15)
C25 0.0939(19) 0.0914(19) 0.0752(16) 0.0036(14) -0.0057(15) -0.0384(16)
C26 0.0820(15) 0.0685(14) 0.0619(13) -0.0010(11) -0.0025(12) -0.0175(12)

loop_
_atom_type_symbol
_atom_type_description
_atom_type_scat_dispersion_real
_atom_type_scat_dispersion_imag
_atom_type_scat_source
C C 0.0033 0.0016 'International Tables Vol C Tables 4.2.6.8 and 6.1.1.4'
H H 0 0 'International Tables Vol C Tables 4.2.6.8 and 6.1.1.4'
B B 0.0013 0.0007 'International Tables Vol C Tables 4.2.6.8 and 6.1.1.4'
N N 0.0061 0.0033 'International Tables Vol C Tables 4.2.6.8 and 6.1.1.4'
O O 0.0106 0.006 'International Tables Vol C Tables 4.2.6.8 and 6.1.1.4'

loop_
_geom_angle_atom_site_label_1
_geom_angle_atom_site_label_2
_geom_angle_atom_site_label_3
_geom_angle
O1 B O2 111.72(18)
O1 B C4 125.0(2)
O2 B C4 123.30(19)
C1 N1 N2 116.1(2)
C12 N2 C11 107.6(4)
C12 N2 N1 107.0(3)
C11 N2 N1 105.9(3)
B O1 C15 108.25(18)
B O2 C18 108.63(17)
N1 C1 C5 125.96(19)
N1 C1 C2 114.42(19)
C5 C1 C2 119.60(18)
C1 C2 C13 107.54(19)
C1 C2 C3 113.13(17)
C13 C2 C3 112.4(2)
C14 C3 C2 110.65(19)
C14 C3 C4 111.64(19)
C2 C3 C4 111.88(16)
C21 C4 C3 113.58(16)
C21 C4 B 110.62(17)
C3 C4 B 112.03(16)
C6 C5 C10 109.8(2)
C6 C5 C1 111.8(2)
C10 C5 C1 113.94(19)
C5 C6 C7 111.5(3)
C8 C7 C6 110.4(3)
C9 C8 C7 111.2(3)
C8 C9 C10 111.4(3)
C5 C10 C9 111.3(2)
O1 C15 C16 109.9(2)
O1 C15 C18 103.04(18)
C16 C15 C18 117.6(3)
O1 C15 C17 105.7(2)
C16 C15 C17 110.2(3)
C18 C15 C17 109.6(3)
O2 C18 C20 110.0(2)
O2 C18 C15 102.96(18)
C20 C18 C15 119.9(3)
O2 C18 C19 103.8(3)
C20 C18 C19 107.4(3)
C15 C18 C19 111.7(3)
C26 C21 C22 109.3(2)
C26 C21 C4 114.22(18)
C22 C21 C4 110.10(18)
C23 C22 C21 113.2(2)
O3 C23 C22 121.9(2)
O3 C23 C24 122.3(2)
C22 C23 C24 115.8(2)
C23 C24 C25 110.7(2)
C26 C25 C24 112.0(3)
C21 C26 C25 111.8(2)

loop_
_geom_bond_atom_site_label_1
_geom_bond_atom_site_label_2
_geom_bond_distance
B O1 1.352(3)
B O2 1.363(3)
B C4 1.570(3)
N1 C1 1.266(3)
N1 N2 1.463(3)
N2 C12 1.402(6)
N2 C11 1.410(5)
O1 C15 1.460(3)
O2 C18 1.446(3)
O3 C23 1.211(3)
C1 C5 1.518(3)
C1 C2 1.523(3)
C2 C13 1.533(4)
C2 C3 1.539(3)
C3 C14 1.532(4)
C3 C4 1.560(3)
C4 C21 1.545(3)
C5 C6 1.506(4)
C5 C10 1.516(4)
C6 C7 1.540(4)
C7 C8 1.507(6)
C8 C9 1.497(5)
C9 C10 1.533(4)
C15 C16 1.475(4)
C15 C18 1.523(4)
C15 C17 1.551(5)
C18 C20 1.475(4)
C18 C19 1.549(5)
C21 C26 1.514(3)
C21 C22 1.531(3)
C22 C23 1.495(3)
C23 C24 1.499(4)
C24 C25 1.527(4)
C25 C26 1.517(4)
